data_1547702
loop_
_publ_author_name
'Chen, Keliang'
'Zhang, Xuwen'
'Sun, Weiguang'
'Liu, Junjun'
'Yang, Jing'
'Chen, Chunmei'
'Liu, Xiulan'
'Gao, Limin'
'Wang, Jianping'
'Li, Hua'
'Luo, Zengwei'
'Xue, Yongbo'
'Zhu, Hucheng'
'Zhang, Yonghui'

_publ_section_title
;
 Manginoids A-G: Seven Monoterpene-Shikimate-Conjugated Meroterpenoids
 with a Spiro Ring System from Guignardia mangiferae.
;
_journal_issue 21
_journal_name_full 'Organic letters'
_journal_page_first 5956
_journal_page_last 5959
_journal_paper_doi 10.1021/acs.orglett.7b02955
_journal_volume 19
_journal_year 2017
_chemical_absolute_configuration ad
_chemical_formula_sum 'C17 H22 O5'
_chemical_formula_weight 306.14
_space_group_crystal_system orthorhombic
_space_group_IT_number 19
_space_group_name_Hall 'P 2ac 2ab'
_space_group_name_H-M_alt 'P 21 21 21'
_symmetry_space_group_name_Hall 'P 2ac 2ab'
_symmetry_space_group_name_H-M 'P 21 21 21'
_atom_sites_solution_hydrogens geom
_audit_creation_method SHELXL-2014/7
_cell_angle_alpha 90
_cell_angle_beta 90
_cell_angle_gamma 90
_cell_formula_units_Z 4
_cell_length_a 9.7097(2)
_cell_length_b 12.1431(3)
_cell_length_c 12.8881(4)
_cell_measurement_reflns_used 9902
_cell_measurement_temperature 293(2)
_cell_measurement_theta_max 70.38
_cell_measurement_theta_min 3.43
_cell_volume 1519.58(7)
_computing_cell_refinement 'Bruker SAINT'
_computing_data_collection 'Bruker APEX2'
_computing_data_reduction 'Bruker SAINT'
_computing_molecular_graphics 'Bruker SHELXTL'
_computing_publication_material 'Bruker SHELXTL'
_computing_structure_refinement 'SHELXL-2014/7 (Sheldrick, 2014)'
_computing_structure_solution 'SHELXS-97 (Sheldrick, 2008)'
_diffrn_ambient_temperature 293(2)
_diffrn_measured_fraction_theta_full 0.976
_diffrn_measured_fraction_theta_max 0.976
_diffrn_measurement_device_type 'Bruker APEX-II CCD'
_diffrn_measurement_method '\f and \w scans'
_diffrn_radiation_type CuK\a
_diffrn_radiation_wavelength 1.54178
_diffrn_reflns_av_R_equivalents 0.0307
_diffrn_reflns_av_unetI/netI 0.0242
_diffrn_reflns_Laue_measured_fraction_full 0.976
_diffrn_reflns_Laue_measured_fraction_max 0.976
_diffrn_reflns_limit_h_max 11
_diffrn_reflns_limit_h_min -11
_diffrn_reflns_limit_k_max 14
_diffrn_reflns_limit_k_min -13
_diffrn_reflns_limit_l_max 14
_diffrn_reflns_limit_l_min -13
_diffrn_reflns_number 11361
_diffrn_reflns_point_group_measured_fraction_full 0.973
_diffrn_reflns_point_group_measured_fraction_max 0.973
_diffrn_reflns_theta_full 65.484
_diffrn_reflns_theta_max 65.484
_diffrn_reflns_theta_min 5.004
_exptl_absorpt_coefficient_mu 0.798
_exptl_absorpt_correction_type multi-scan
_exptl_crystal_colour colorless
_exptl_crystal_density_diffrn 1.440
_exptl_crystal_description block
_exptl_crystal_F_000 708
_exptl_crystal_size_max 0.15
_exptl_crystal_size_mid 0.10
_exptl_crystal_size_min 0.10
_exptl_transmission_factor_max 0.753
_exptl_transmission_factor_min 0.633
_refine_diff_density_max 0.145
_refine_diff_density_min -0.161
_refine_diff_density_rms 0.034
_refine_ls_abs_structure_details
; 
 Flack x determined using 1051 quotients [(I+)-(I-)]/[(I+)+(I-)] 
 (Parsons, Flack and Wagner, Acta Cryst. B69 (2013) 249-259). 
;
_refine_ls_abs_structure_Flack 0.05(3)
_refine_ls_extinction_coef 0.031(2)
_refine_ls_extinction_expression Fc^*^=kFc[1+0.001xFc^2^\l^3^/sin(2\q)]^-1/4^
_refine_ls_extinction_method 'SHELXL-2014/7 (Sheldrick 2014'
_refine_ls_goodness_of_fit_ref 1.035
_refine_ls_hydrogen_treatment constr
_refine_ls_matrix_type full
_refine_ls_number_parameters 203
_refine_ls_number_reflns 2546
_refine_ls_number_restraints 0
_refine_ls_restrained_S_all 1.035
_refine_ls_R_factor_all 0.0356
_refine_ls_R_factor_gt 0.0355
_refine_ls_shift/su_max 0.000
_refine_ls_shift/su_mean 0.000
_refine_ls_structure_factor_coef Fsqd
_refine_ls_weighting_details 'w=1/[\s^2^(Fo^2^)+(0.0550P)^2^+0.2434P] where P=(Fo^2^+2Fc^2^)/3'
_refine_ls_weighting_scheme calc
_refine_ls_wR_factor_gt 0.0963
_refine_ls_wR_factor_ref 0.0964
_reflns_Friedel_coverage 0.720
_reflns_Friedel_fraction_full 0.970
_reflns_Friedel_fraction_max 0.970
_reflns_number_gt 2531
_reflns_number_total 2546
_reflns_threshold_expression 'I > 2\s(I)'
_cod_data_source_file ol7b02955_si_002.cif
_cod_data_source_block cu_170626e_0m
_cod_depositor_comments 'Adding full bibliography for 1547702.cif.'
_cod_database_code 1547702
_shelx_shelxl_version_number 2014/7
_shelx_space_group_comment
; 
The symmetry employed for this shelxl refinement is uniquely defined 
by the following loop, which should always be used as a source of 
symmetry information in preference to the above space-group names. 
They are only intended as comments. 
;

loop_
_space_group_symop_operation_xyz
'x, y, z'
'x+1/2, -y+1/2, -z'
'-x, y+1/2, -z+1/2'
'-x+1/2, -y, z+1/2'

loop_
_atom_site_label
_atom_site_type_symbol
_atom_site_fract_x
_atom_site_fract_y
_atom_site_fract_z
_atom_site_U_iso_or_equiv
_atom_site_adp_type
_atom_site_occupancy
_atom_site_site_symmetry_order
_atom_site_calc_flag
_atom_site_refinement_flags_posn
_atom_site_refinement_flags_adp
C1 C 0.9731(2) -0.14494(19) 0.49152(18) 0.0486(6) Uani 1 1 d . .
C2 C 0.8878(2) -0.07812(17) 0.56855(16) 0.0421(5) Uani 1 1 d . .
C3 C 0.9690(2) -0.0199(2) 0.6601(2) 0.0546(6) Uani 1 1 d . .
C4 C 1.1242(3) -0.0308(3) 0.6575(3) 0.0813(10) Uani 1 1 d . .
C5 C 1.1817(3) -0.1028(3) 0.5709(3) 0.0878(12) Uani 1 1 d . .
H5 H 1.2812 -0.0924 0.5629 0.105 Uiso 1 1 calc R U
C7 C 1.0310(3) -0.2480(2) 0.5425(2) 0.0628(7) Uani 1 1 d . .
H7A H 0.9631 -0.2809 0.5882 0.075 Uiso 1 1 calc R U
H7B H 1.0566 -0.3018 0.4902 0.075 Uiso 1 1 calc R U
C8 C 1.1065(3) -0.0831(2) 0.4695(3) 0.0738(8) Uani 1 1 d . .
H8A H 1.1557 -0.1142 0.4110 0.089 Uiso 1 1 calc R U
H8B H 1.0902 -0.0053 0.4574 0.089 Uiso 1 1 calc R U
C1' C 0.9261(3) 0.1016(2) 0.6472(3) 0.0647(7) Uani 1 1 d . .
H1'1 H 0.9233 0.1403 0.7131 0.078 Uiso 1 1 calc R U
H1'2 H 0.9855 0.1407 0.5992 0.078 Uiso 1 1 calc R U
C2' C 0.7840(3) 0.0833(2) 0.6032(2) 0.0585(6) Uani 1 1 d . .
C3' C 0.6968(4) 0.1761(3) 0.5610(3) 0.0937(13) Uani 1 1 d . .
H3' H 0.7248 0.1920 0.4895 0.112 Uiso 1 1 calc R U
C4' C 0.5531(5) 0.1310(4) 0.5608(3) 0.1177(18) Uani 1 1 d . .
H4'1 H 0.5247 0.1145 0.4904 0.141 Uiso 1 1 calc R U
H4'2 H 0.4899 0.1847 0.5895 0.141 Uiso 1 1 calc R U
C5' C 0.5511(3) 0.0247(3) 0.6272(3) 0.0866(11) Uani 1 1 d . .
H5'1 H 0.4773 0.0271 0.6779 0.104 Uiso 1 1 calc R U
H5'2 H 0.5392 -0.0399 0.5838 0.104 Uiso 1 1 calc R U
C6' C 0.6912(2) 0.0234(2) 0.68046(19) 0.0563(6) Uani 1 1 d . .
H6' H 0.6847 0.0688 0.7431 0.068 Uiso 1 1 calc R U
C7' C 0.7538(3) -0.0874(2) 0.71110(18) 0.0554(6) Uani 1 1 d . .
C8' C 0.8980(3) -0.0672(2) 0.7552(2) 0.0628(7) Uani 1 1 d . .
H8'1 H 0.8964 -0.0149 0.8121 0.075 Uiso 1 1 calc R U
H8'2 H 0.9410 -0.1351 0.7780 0.075 Uiso 1 1 calc R U
C9' C 0.7111(5) 0.2807(3) 0.6263(4) 0.1195(16) Uani 1 1 d . .
H9'1 H 0.6462 0.3348 0.6026 0.179 Uiso 1 1 calc R U
H9'2 H 0.8028 0.3092 0.6195 0.179 Uiso 1 1 calc R U
H9'3 H 0.6931 0.2638 0.6978 0.179 Uiso 1 1 calc R U
C10' C 0.6622(4) -0.1608(3) 0.7750(3) 0.0899(11) Uani 1 1 d . .
H10A H 0.5790 -0.1759 0.7373 0.135 Uiso 1 1 calc R U
H10B H 0.6399 -0.1247 0.8391 0.135 Uiso 1 1 calc R U
H10C H 0.7092 -0.2286 0.7894 0.135 Uiso 1 1 calc R U
O1 O 0.90160(18) -0.16905(15) 0.39982(13) 0.0594(5) Uani 1 1 d . .
H1 H 0.8233 -0.1894 0.4141 0.089 Uiso 1 1 calc R U
O4 O 1.1968(2) 0.0146(3) 0.7194(3) 0.1290(13) Uani 1 1 d . .
O6 O 1.1491(2) -0.21407(18) 0.6001(2) 0.0857(7) Uani 1 1 d . .
O2' O 0.81656(17) 0.00756(14) 0.51829(13) 0.0554(5) Uani 1 1 d . .
O7' O 0.79035(16) -0.14644(12) 0.61696(12) 0.0489(4) Uani 1 1 d . .

loop_
_atom_site_aniso_label
_atom_site_aniso_U_11
_atom_site_aniso_U_22
_atom_site_aniso_U_33
_atom_site_aniso_U_23
_atom_site_aniso_U_13
_atom_site_aniso_U_12
C1 0.0401(11) 0.0481(11) 0.0575(14) -0.0054(10) 0.0060(10) 0.0003(9)
C2 0.0346(10) 0.0447(11) 0.0472(12) 0.0012(9) 0.0021(9) -0.0006(8)
C3 0.0427(11) 0.0506(13) 0.0705(16) -0.0133(11) -0.0054(10) 0.0001(10)
C4 0.0451(13) 0.0759(19) 0.123(3) -0.0402(18) -0.0141(16) -0.0031(13)
C5 0.0342(12) 0.097(2) 0.132(3) -0.045(2) 0.0005(15) -0.0007(13)
C7 0.0595(15) 0.0526(13) 0.0763(18) -0.0097(13) -0.0059(13) 0.0109(11)
C8 0.0497(13) 0.0657(15) 0.106(2) -0.0187(16) 0.0288(16) -0.0086(13)
C1' 0.0617(15) 0.0460(13) 0.0865(19) -0.0122(12) 0.0168(14) -0.0031(11)
C2' 0.0651(15) 0.0559(13) 0.0546(14) -0.0001(11) 0.0124(12) 0.0182(12)
C3' 0.119(3) 0.097(2) 0.0649(19) 0.0125(16) 0.0219(19) 0.066(2)
C4' 0.113(3) 0.144(4) 0.096(3) -0.033(3) -0.033(2) 0.075(3)
C5' 0.0464(14) 0.125(3) 0.088(2) -0.043(2) -0.0045(14) 0.0200(16)
C6' 0.0451(11) 0.0780(16) 0.0458(13) -0.0149(11) 0.0072(9) 0.0027(12)
C7' 0.0616(14) 0.0676(15) 0.0372(11) -0.0060(10) 0.0061(10) -0.0096(12)
C8' 0.0736(16) 0.0636(15) 0.0513(14) -0.0074(11) -0.0152(13) 0.0070(13)
C9' 0.147(4) 0.066(2) 0.146(4) 0.012(2) 0.029(3) 0.051(2)
C10' 0.111(3) 0.099(2) 0.0597(18) -0.0068(16) 0.0303(17) -0.034(2)
O1 0.0532(9) 0.0754(11) 0.0497(10) -0.0067(8) 0.0077(8) -0.0011(8)
O4 0.0537(12) 0.145(2) 0.189(3) -0.094(2) -0.0271(15) -0.0010(14)
O6 0.0687(12) 0.0783(13) 0.1102(18) -0.0295(13) -0.0276(12) 0.0263(10)
O2' 0.0592(9) 0.0622(10) 0.0448(9) 0.0055(7) 0.0115(7) 0.0204(8)
O7' 0.0481(8) 0.0557(9) 0.0429(8) -0.0040(7) 0.0063(7) -0.0122(7)

loop_
_atom_type_symbol
_atom_type_description
_atom_type_scat_dispersion_real
_atom_type_scat_dispersion_imag
_atom_type_scat_source
C C 0.0181 0.0091 'International Tables Vol C Tables 4.2.6.8 and 6.1.1.4'
H H 0.0000 0.0000 'International Tables Vol C Tables 4.2.6.8 and 6.1.1.4'
O O 0.0492 0.0322 'International Tables Vol C Tables 4.2.6.8 and 6.1.1.4'

loop_
_geom_angle_atom_site_label_1
_geom_angle_atom_site_label_2
_geom_angle_atom_site_label_3
_geom_angle
O1 C1 C7 112.0(2)
O1 C1 C8 111.5(2)
C7 C1 C8 99.9(2)
O1 C1 C2 113.01(17)
C7 C1 C2 110.9(2)
C8 C1 C2 108.66(18)
O7' C2 O2' 108.06(16)
O7' C2 C1 109.90(17)
O2' C2 C1 111.12(17)
O7' C2 C3 105.53(17)
O2' C2 C3 104.89(17)
C1 C2 C3 116.84(17)
C4 C3 C8' 115.9(3)
C4 C3 C1' 110.5(2)
C8' C3 C1' 109.0(2)
C4 C3 C2 116.1(2)
C8' C3 C2 101.88(19)
C1' C3 C2 102.3(2)
O4 C4 C3 122.0(3)
O4 C4 C5 122.4(3)
C3 C4 C5 115.5(2)
O6 C5 C8 105.5(2)
O6 C5 C4 105.4(3)
C8 C5 C4 111.4(3)
O6 C5 H5 111.4
C8 C5 H5 111.4
C4 C5 H5 111.4
O6 C7 C1 106.5(2)
O6 C7 H7A 110.4
C1 C7 H7A 110.4
O6 C7 H7B 110.4
C1 C7 H7B 110.4
H7A C7 H7B 108.6
C5 C8 C1 99.9(2)
C5 C8 H8A 111.8
C1 C8 H8A 111.8
C5 C8 H8B 111.8
C1 C8 H8B 111.8
H8A C8 H8B 109.5
C2' C1' C3 98.4(2)
C2' C1' H1'1 112.1
C3 C1' H1'1 112.1
C2' C1' H1'2 112.1
C3 C1' H1'2 112.1
H1'1 C1' H1'2 109.7
O2' C2' C1' 100.20(19)
O2' C2' C3' 108.7(2)
C1' C2' C3' 122.5(3)
O2' C2' C6' 108.4(2)
C1' C2' C6' 111.4(2)
C3' C2' C6' 105.0(2)
C4' C3' C2' 104.4(3)
C4' C3' C9' 112.9(3)
C2' C3' C9' 111.8(3)
C4' C3' H3' 109.2
C2' C3' H3' 109.2
C9' C3' H3' 109.2
C3' C4' C5' 108.4(3)
C3' C4' H4'1 110.0
C5' C4' H4'1 110.0
C3' C4' H4'2 110.0
C5' C4' H4'2 110.0
H4'1 C4' H4'2 108.4
C6' C5' C4' 104.2(3)
C6' C5' H5'1 110.9
C4' C5' H5'1 110.9
C6' C5' H5'2 110.9
C4' C5' H5'2 110.9
H5'1 C5' H5'2 108.9
C5' C6' C2' 103.2(3)
C5' C6' C7' 118.7(3)
C2' C6' C7' 110.68(18)
C5' C6' H6' 107.9
C2' C6' H6' 107.9
C7' C6' H6' 107.9
O7' C7' C10' 108.0(2)
O7' C7' C6' 108.41(19)
C10' C7' C6' 115.4(3)
O7' C7' C8' 99.50(19)
C10' C7' C8' 115.6(3)
C6' C7' C8' 108.6(2)
C3 C8' C7' 100.18(19)
C3 C8' H8'1 111.7
C7' C8' H8'1 111.7
C3 C8' H8'2 111.7
C7' C8' H8'2 111.7
H8'1 C8' H8'2 109.5
C3' C9' H9'1 109.5
C3' C9' H9'2 109.5
H9'1 C9' H9'2 109.5
C3' C9' H9'3 109.5
H9'1 C9' H9'3 109.5
H9'2 C9' H9'3 109.5
C7' C10' H10A 109.5
C7' C10' H10B 109.5
H10A C10' H10B 109.5
C7' C10' H10C 109.5
H10A C10' H10C 109.5
H10B C10' H10C 109.5
C1 O1 H1 109.5
C7 O6 C5 108.2(2)
C2 O2' C2' 103.09(16)
C2 O7' C7' 104.12(16)

loop_
_geom_bond_atom_site_label_1
_geom_bond_atom_site_label_2
_geom_bond_distance
C1 O1 1.401(3)
C1 C7 1.521(4)
C1 C8 1.524(3)
C1 C2 1.526(3)
C2 O7' 1.405(3)
C2 O2' 1.407(3)
C2 C3 1.586(3)
C3 C4 1.513(4)
C3 C8' 1.518(4)
C3 C1' 1.542(4)
C4 O4 1.199(4)
C4 C5 1.524(4)
C5 O6 1.439(5)
C5 C8 1.515(5)
C5 H5 0.9800
C7 O6 1.427(3)
C7 H7A 0.9700
C7 H7B 0.9700
C8 H8A 0.9700
C8 H8B 0.9700
C1' C2' 1.508(4)
C1' H1'1 0.9700
C1' H1'2 0.9700
C2' O2' 1.463(3)
C2' C3' 1.511(4)
C2' C6' 1.527(4)
C3' C4' 1.499(7)
C3' C9' 1.530(6)
C3' H3' 0.9800
C4' C5' 1.548(6)
C4' H4'1 0.9700
C4' H4'2 0.9700
C5' C6' 1.524(4)
C5' H5'1 0.9700
C5' H5'2 0.9700
C6' C7' 1.528(4)
C6' H6' 0.9800
C7' O7' 1.454(3)
C7' C10' 1.505(4)
C7' C8' 1.531(4)
C8' H8'1 0.9700
C8' H8'2 0.9700
C9' H9'1 0.9600
C9' H9'2 0.9600
C9' H9'3 0.9600
C10' H10A 0.9600
C10' H10B 0.9600
C10' H10C 0.9600
O1 H1 0.8200
